data_1577005
loop_
_publ_author_name
'Wang, Zhi-Xiang'
'Hu, Chun-Li'
'Sun, Chuan-Fu'
'Mao, Jiang-Gao'
'Kong, Fang'

_publ_section_title
;
 From centrosymmetric
 (C<sub>4</sub>H<sub>8</sub>N<sub>5</sub>)(SbF<sub>4</sub>) to polar
 (C<sub>4</sub>H<sub>7</sub>N<sub>4</sub>O)(SbF<sub>4</sub>): a new UV
 nonlinear optical material achieved by functional group modulation.
;
_journal_issue 13
_journal_name_full 'Chemical science'
_journal_page_first 6586
_journal_page_last 6592
_journal_paper_doi 10.1039/d5sc09256f
_journal_volume 17
_journal_year 2026
_chemical_formula_moiety 'F4 Sb, C4 H8 N5'
_chemical_formula_sum 'C4 H8 F4 N5 Sb'
_chemical_formula_weight 323.90
_space_group_crystal_system triclinic
_space_group_IT_number 2
_space_group_name_Hall '-P 1'
_space_group_name_H-M_alt 'P -1'
_atom_sites_solution_hydrogens geom
_atom_sites_solution_primary iterative
_audit_creation_date 2025-05-07
_audit_creation_method
;
Olex2 1.5
(compiled 2022.04.07 svn.rca3783a0 for OlexSys, GUI svn.r6498)
;
_audit_update_record
;
2025-07-21 deposited with the CCDC.	2026-02-02 downloaded from the CCDC.
;
_cell_angle_alpha 68.330(5)
_cell_angle_beta 77.847(5)
_cell_angle_gamma 85.276(5)
_cell_formula_units_Z 2
_cell_length_a 5.0998(3)
_cell_length_b 9.4607(5)
_cell_length_c 10.3378(6)
_cell_measurement_reflns_used 6009
_cell_measurement_temperature 294.21(10)
_cell_measurement_theta_max 29.4910
_cell_measurement_theta_min 4.0090
_cell_volume 453.13(5)
_computing_cell_refinement 'CrysAlisPro 1.171.41.113a (Rigaku OD, 2021)'
_computing_data_collection 'CrysAlisPro 1.171.41.113a (Rigaku OD, 2021)'
_computing_data_reduction 'CrysAlisPro 1.171.41.113a (Rigaku OD, 2021)'
_computing_molecular_graphics 'Olex2 1.5 (Dolomanov et al., 2009)'
_computing_publication_material 'Olex2 1.5 (Dolomanov et al., 2009)'
_computing_structure_refinement 'SHELXL 2018/3 (Sheldrick, 2015)'
_computing_structure_solution 'olex2.solve 1.5 (Bourhis et al., 2015)'
_diffrn_ambient_environment air
_diffrn_ambient_temperature 294.21(10)
_diffrn_detector 'CCD plate'
_diffrn_detector_area_resol_mean 10.3468
_diffrn_detector_type Atlas
_diffrn_measured_fraction_theta_full 0.999
_diffrn_measured_fraction_theta_max 0.999
_diffrn_measurement_details
;
List of Runs (angles in degrees, time in seconds):

  # Type    Start    End  Width  t~exp~   \w     \q     \k     \f   Frames
#--------------------------------------------------------------------------
  1  \w     22.00  54.00   1.00    1.00    --    9.18  56.00 172.00   32
  2  \w     -5.00  21.00   1.00    1.00    --    9.18 -56.00  30.00   26
  3  \w    -34.00  59.00   1.00    1.00    --   -9.33  56.00 172.00   93
  4  \w    -78.00   6.00   1.00    1.00    --   -9.33 -56.00  30.00   84
  5  \w    -59.00  34.00   1.00    1.00    --    9.18 -55.00 -13.36   93
  6  \w    -11.00  74.00   1.00    1.00    --    9.18  38.00 -30.00   85
  7  \w    -20.00  46.00   1.00    1.00    --    9.18 -99.00 -90.00   66
  8  \w     43.00  68.00   1.00    1.00    --    9.18-134.00  -8.77   25
  9  \w    -76.00 -49.00   1.00    1.00    --   -9.33 145.00 -18.85   27
 10  \w    -20.00  23.00   1.00    1.00    --   -9.33 -99.00 -60.00   43
 11  \w    -84.00 -42.00   1.00    1.00    --   -9.33 156.00  81.85   42
 12  \w    -50.00   3.00   1.00    1.00    --   -9.33 -38.00 150.00   53
;
_diffrn_measurement_device 'four-circle diffractometer'
_diffrn_measurement_device_type 'SuperNova, Dual, Cu at home/near, Atlas'
_diffrn_measurement_method '\w scans'
_diffrn_orient_matrix_type 'CrysAlisPro convention (1999,Acta A55,543-557)'
_diffrn_orient_matrix_UB_11 0.1392137000
_diffrn_orient_matrix_UB_12 -0.0169853000
_diffrn_orient_matrix_UB_13 -0.0099077000
_diffrn_orient_matrix_UB_21 -0.0270661000
_diffrn_orient_matrix_UB_22 -0.0750801000
_diffrn_orient_matrix_UB_23 0.0494315000
_diffrn_orient_matrix_UB_31 -0.0113554000
_diffrn_orient_matrix_UB_32 -0.0241483000
_diffrn_orient_matrix_UB_33 -0.0558883000
_diffrn_radiation_monochromator mirror
_diffrn_radiation_probe x-ray
_diffrn_radiation_type 'Mo K\a'
_diffrn_radiation_wavelength 0.71073
_diffrn_reflns_av_R_equivalents 0.0454
_diffrn_reflns_av_unetI/netI 0.0315
_diffrn_reflns_Laue_measured_fraction_full 0.999
_diffrn_reflns_Laue_measured_fraction_max 0.999
_diffrn_reflns_limit_h_max 6
_diffrn_reflns_limit_h_min -6
_diffrn_reflns_limit_k_max 11
_diffrn_reflns_limit_k_min -11
_diffrn_reflns_limit_l_max 12
_diffrn_reflns_limit_l_min -12
_diffrn_reflns_number 8512
_diffrn_reflns_point_group_measured_fraction_full 0.999
_diffrn_reflns_point_group_measured_fraction_max 0.999
_diffrn_reflns_theta_full 25.242
_diffrn_reflns_theta_max 26.372
_diffrn_reflns_theta_min 2.316
_diffrn_source 'micro-focus sealed X-ray tube'
_diffrn_source_type 'SuperNova (Mo) X-ray Source'
_exptl_absorpt_coefficient_mu 3.079
_exptl_absorpt_correction_T_max 1.00000
_exptl_absorpt_correction_T_min 0.10634
_exptl_absorpt_correction_type multi-scan
_exptl_absorpt_process_details
;
CrysAlisPro 1.171.41.113a (Rigaku Oxford Diffraction, 2021)
Empirical absorption correction using spherical harmonics,
implemented in SCALE3 ABSPACK scaling algorithm.
;
_exptl_crystal_density_diffrn 2.374
_exptl_crystal_description blky
_exptl_crystal_F_000 308
_refine_diff_density_max 0.468
_refine_diff_density_min -0.545
_refine_diff_density_rms 0.100
_refine_ls_extinction_coef 0.055(2)
_refine_ls_extinction_expression Fc^*^=kFc[1+0.001xFc^2^\l^3^/sin(2\q)]^-1/4^
_refine_ls_extinction_method 'SHELXL-2018/3 (Sheldrick 2018)'
_refine_ls_goodness_of_fit_ref 1.065
_refine_ls_hydrogen_treatment constr
_refine_ls_matrix_type full
_refine_ls_number_parameters 129
_refine_ls_number_reflns 1850
_refine_ls_number_restraints 0
_refine_ls_restrained_S_all 1.065
_refine_ls_R_factor_all 0.0217
_refine_ls_R_factor_gt 0.0203
_refine_ls_shift/su_max 0.003
_refine_ls_shift/su_mean 0.000
_refine_ls_structure_factor_coef Fsqd
_refine_ls_weighting_details 'w=1/[\s^2^(Fo^2^)+(0.0268P)^2^+0.0243P] where P=(Fo^2^+2Fc^2^)/3'
_refine_ls_weighting_scheme calc
_refine_ls_wR_factor_gt 0.0497
_refine_ls_wR_factor_ref 0.0504
_reflns_Friedel_coverage 0.000
_reflns_number_gt 1761
_reflns_number_total 1850
_reflns_threshold_expression 'I > 2\s(I)'
_cod_data_source_file d5sc09256f2.cif
_cod_data_source_block 1
_cod_database_code 1577005
_shelx_shelxl_version_number 2018/3
_chemical_oxdiff_formula 'C11 H10 N O'
_shelx_space_group_comment
;
The symmetry employed for this shelxl refinement is uniquely defined
by the following loop, which should always be used as a source of
symmetry information in preference to the above space-group names.
They are only intended as comments.
;
_olex2_refinement_description
;
1.a Aromatic/amide H refined with riding coordinates:
 N5(H5)
1.b X=CH2 refined with riding coordinates:
 N4(H4A,H4B), N2(H2A,H2B)
1.c Idealised Me refined as rotating group:
 C1(H1A,H1B,H1C)
;
_olex2_submission_special_instructions 'No special instructions were received'
_oxdiff_exptl_absorpt_empirical_details
;
Empirical correction (ABSPACK) includes:
- Absorption correction using spherical harmonics
- Frame scaling
;
_oxdiff_exptl_absorpt_empirical_full_max 5.978
_oxdiff_exptl_absorpt_empirical_full_min 0.557

loop_
_space_group_symop_operation_xyz
'x, y, z'
'-x, -y, -z'

loop_
_atom_site_label
_atom_site_type_symbol
_atom_site_fract_x
_atom_site_fract_y
_atom_site_fract_z
_atom_site_U_iso_or_equiv
_atom_site_adp_type
_atom_site_occupancy
_atom_site_site_symmetry_order
_atom_site_calc_flag
_atom_site_refinement_flags_posn
_atom_site_refinement_flags_adp
_atom_site_refinement_flags_occupancy
_atom_site_disorder_assembly
_atom_site_disorder_group
Sb1 Sb 0.82111(3) 0.87495(2) 0.41909(2) 0.02367(11) Uani 1 1 d . . . . .
F3 F 1.1143(4) 0.85150(19) 0.53160(18) 0.0360(4) Uani 1 1 d . . . . .
F2 F 0.9649(4) 0.67720(19) 0.42248(18) 0.0371(4) Uani 1 1 d . . . . .
F4 F 1.0859(4) 0.99410(19) 0.26387(16) 0.0361(4) Uani 1 1 d . . . . .
F1 F 0.6804(4) 0.8525(2) 0.25445(19) 0.0441(5) Uani 1 1 d . . . . .
N3 N 0.4127(5) 0.3757(3) 0.2605(2) 0.0245(5) Uani 1 1 d . . . . .
N4 N 0.6899(5) 0.4515(3) 0.3700(2) 0.0290(5) Uani 1 1 d . . . . .
H4A H 0.722331 0.357747 0.416588 0.035 Uiso 1 1 calc R U . . .
H4B H 0.764054 0.522558 0.382657 0.035 Uiso 1 1 calc R U . . .
N2 N 0.1354(5) 0.3187(3) 0.1398(2) 0.0291(5) Uani 1 1 d . . . . .
H2A H 0.157182 0.223662 0.186630 0.035 Uiso 1 1 calc R U . . .
H2B H 0.034404 0.346243 0.077646 0.035 Uiso 1 1 calc R U . . .
N1 N 0.2102(5) 0.5696(3) 0.0834(2) 0.0241(5) Uani 1 1 d . . . . .
N5 N 0.4813(5) 0.6346(3) 0.2063(2) 0.0255(5) Uani 1 1 d . . . . .
H5 H 0.552024 0.704496 0.222246 0.031 Uiso 1 1 calc R U . . .
C4 C 0.5267(5) 0.4862(3) 0.2795(3) 0.0222(5) Uani 1 1 d . . . . .
C2 C 0.3248(6) 0.6724(3) 0.1082(3) 0.0235(6) Uani 1 1 d . . . . .
C3 C 0.2563(5) 0.4216(3) 0.1631(2) 0.0217(5) Uani 1 1 d . . . . .
C1 C 0.2856(7) 0.8358(3) 0.0290(3) 0.0361(7) Uani 1 1 d . . . . .
H1A H 0.428671 0.871027 -0.051994 0.043 Uiso 1 1 calc R U . . .
H1B H 0.285232 0.892140 0.089563 0.043 Uiso 1 1 calc R U . . .
H1C H 0.117311 0.850402 -0.001974 0.043 Uiso 1 1 calc R U . . .

loop_
_atom_site_aniso_label
_atom_site_aniso_U_11
_atom_site_aniso_U_22
_atom_site_aniso_U_33
_atom_site_aniso_U_23
_atom_site_aniso_U_13
_atom_site_aniso_U_12
Sb1 0.02775(15) 0.01783(14) 0.02784(14) -0.00757(9) -0.01162(8) -0.00046(8)
F3 0.0451(11) 0.0244(9) 0.0456(10) -0.0107(8) -0.0280(8) 0.0027(8)
F2 0.0477(11) 0.0211(9) 0.0503(10) -0.0157(8) -0.0234(8) 0.0059(8)
F4 0.0451(11) 0.0264(9) 0.0339(8) -0.0076(7) -0.0039(7) -0.0100(8)
F1 0.0614(13) 0.0329(10) 0.0499(10) -0.0147(9) -0.0360(10) -0.0018(9)
N3 0.0286(13) 0.0199(12) 0.0265(11) -0.0064(9) -0.0116(9) -0.0014(10)
N4 0.0327(14) 0.0259(13) 0.0338(12) -0.0113(10) -0.0174(10) 0.0011(10)
N2 0.0398(15) 0.0179(12) 0.0320(12) -0.0048(10) -0.0182(10) -0.0036(10)
N1 0.0295(13) 0.0182(12) 0.0257(11) -0.0054(9) -0.0119(9) -0.0021(10)
N5 0.0304(13) 0.0196(12) 0.0295(12) -0.0084(9) -0.0120(9) -0.0025(10)
C4 0.0221(14) 0.0220(14) 0.0239(13) -0.0095(11) -0.0053(10) 0.0001(11)
C2 0.0267(14) 0.0215(14) 0.0233(12) -0.0078(11) -0.0072(10) -0.0008(11)
C3 0.0234(14) 0.0219(13) 0.0193(12) -0.0063(10) -0.0042(10) -0.0037(11)
C1 0.049(2) 0.0196(15) 0.0433(16) -0.0084(13) -0.0229(14) 0.0001(14)

loop_
_atom_type_symbol
_atom_type_description
_atom_type_scat_dispersion_real
_atom_type_scat_dispersion_imag
_atom_type_scat_source
C C 0.0033 0.0016 'International Tables Vol C Tables 4.2.6.8 and 6.1.1.4'
H H 0.0000 0.0000 'International Tables Vol C Tables 4.2.6.8 and 6.1.1.4'
F F 0.0171 0.0103 'International Tables Vol C Tables 4.2.6.8 and 6.1.1.4'
N N 0.0061 0.0033 'International Tables Vol C Tables 4.2.6.8 and 6.1.1.4'
Sb Sb -0.5866 1.5461 'International Tables Vol C Tables 4.2.6.8 and 6.1.1.4'

loop_
_geom_angle_atom_site_label_1
_geom_angle_atom_site_label_2
_geom_angle_atom_site_label_3
_geom_angle
_geom_angle_site_symmetry_1
_geom_angle_site_symmetry_3
_geom_angle_publ_flag
F3 Sb1 F1 151.40(9) . . ?
F2 Sb1 F3 79.89(7) . . ?
F2 Sb1 F1 78.30(7) . . ?
F4 Sb1 F3 83.24(7) . . ?
F4 Sb1 F2 96.63(8) . . ?
F4 Sb1 F1 81.15(8) . . ?
C4 N3 C3 115.6(2) . . ?
H4A N4 H4B 120.0 . . ?
C4 N4 H4A 120.0 . . ?
C4 N4 H4B 120.0 . . ?
H2A N2 H2B 120.0 . . ?
C3 N2 H2A 120.0 . . ?
C3 N2 H2B 120.0 . . ?
C2 N1 C3 116.1(2) . . ?
C4 N5 H5 120.1 . . ?
C2 N5 H5 120.1 . . ?
C2 N5 C4 119.7(2) . . ?
N3 C4 N5 121.4(2) . . ?
N4 C4 N3 119.7(2) . . ?
N4 C4 N5 118.9(2) . . ?
N1 C2 N5 121.8(2) . . ?
N1 C2 C1 120.5(2) . . ?
N5 C2 C1 117.8(2) . . ?
N3 C3 N1 125.3(2) . . ?
N2 C3 N3 118.9(2) . . ?
N2 C3 N1 115.8(2) . . ?
C2 C1 H1A 109.5 . . ?
C2 C1 H1B 109.5 . . ?
C2 C1 H1C 109.5 . . ?
H1A C1 H1B 109.5 . . ?
H1A C1 H1C 109.5 . . ?
H1B C1 H1C 109.5 . . ?

loop_
_geom_bond_atom_site_label_1
_geom_bond_atom_site_label_2
_geom_bond_distance
_geom_bond_site_symmetry_2
_geom_bond_publ_flag
Sb1 F3 2.0311(15) . ?
Sb1 F2 1.9430(16) . ?
Sb1 F4 1.9161(16) . ?
Sb1 F1 2.0646(16) . ?
N3 C4 1.330(3) . ?
N3 C3 1.340(3) . ?
N4 H4A 0.8600 . ?
N4 H4B 0.8600 . ?
N4 C4 1.316(3) . ?
N2 H2A 0.8600 . ?
N2 H2B 0.8600 . ?
N2 C3 1.312(3) . ?
N1 C2 1.302(3) . ?
N1 C3 1.368(3) . ?
N5 H5 0.8600 . ?
N5 C4 1.354(4) . ?
N5 C2 1.348(3) . ?
C2 C1 1.478(4) . ?
C1 H1A 0.9600 . ?
C1 H1B 0.9600 . ?
C1 H1C 0.9600 . ?

loop_
_geom_torsion_atom_site_label_1
_geom_torsion_atom_site_label_2
_geom_torsion_atom_site_label_3
_geom_torsion_atom_site_label_4
_geom_torsion
_geom_torsion_site_symmetry_1
_geom_torsion_site_symmetry_2
_geom_torsion_site_symmetry_3
_geom_torsion_site_symmetry_4
_geom_torsion_publ_flag
C4 N3 C3 N2 -179.4(2) . . . . ?
C4 N3 C3 N1 0.8(4) . . . . ?
C4 N5 C2 N1 1.4(4) . . . . ?
C4 N5 C2 C1 -178.8(3) . . . . ?
C2 N1 C3 N3 -1.6(4) . . . . ?
C2 N1 C3 N2 178.5(2) . . . . ?
C2 N5 C4 N3 -2.3(4) . . . . ?
C2 N5 C4 N4 176.9(2) . . . . ?
C3 N3 C4 N4 -178.0(2) . . . . ?
C3 N3 C4 N5 1.2(4) . . . . ?
C3 N1 C2 N5 0.4(4) . . . . ?
C3 N1 C2 C1 -179.3(3) . . . . ?
